data_4314688
loop_
_publ_author_name
'Allison Ross'
'Dinesh C. Soares'
'Danielle Covelli'
'Christophe Pannecouque'
'Laura Budd'
'Anna Collins'
'Neil Robertson'
'Simon Parsons'
'Erik De Clercq'
'Pierre Kennepohl'
'Peter J. Sadler'

_publ_contact_author_address
; 
 Department of Chemistry, 
 Joseph Black Builing, 
 West Mains Road, 
 University of Edinburgh, 
 Edinburgh, EH9 3JJ, UK. 
;
_publ_contact_author_email anna.collins@ed.ac.uk
_publ_contact_author_name 'Anna Collins'
_publ_contact_author_phone '+44 131 650 4806'
_publ_section_title
;
 Oxovanadium(IV) Cyclam and Bicyclam Complexes: Potential CXCR4 Receptor
 Antagonists
;
_journal_name_full 'Inorganic Chemistry'
_journal_page_first 1122
_journal_page_last 1132
_journal_paper_doi 10.1021/ic9020614
_journal_volume 49
_journal_year 2010
_chemical_absolute_configuration ad
_chemical_compound_source 'Allison Ross, ARVC(Cl)1'
_chemical_formula_moiety 'C10 H24 Cl N4 O1 V1, Cl, (C H4 O), 1.5(H2 O)'
_chemical_formula_sum 'C34 H84 N12 O19 S3 V3'
_chemical_formula_weight 1214.13
_space_group_IT_number 161
_symmetry_cell_setting trigonal
_symmetry_space_group_name_Hall 'R 3 -2"c'
_symmetry_space_group_name_H-M 'R 3 c :H'
_atom_sites_solution_hydrogens geom
_atom_sites_solution_primary direct
_audit_creation_date 06-06-06
_audit_creation_method CRYSTALS_ver_12.82
_cell_angle_alpha 90
_cell_angle_beta 90
_cell_angle_gamma 120
_cell_formula_units_Z 6
_cell_length_a 25.2262(2)
_cell_length_b 25.2262(2)
_cell_length_c 15.1963(3)
_cell_measurement_reflns_used 6234
_cell_measurement_temperature 150
_cell_measurement_theta_max 25
_cell_measurement_theta_min 1
_cell_volume 8374.76(19)
_computing_cell_refinement 'SAINT (Siemens ,1995)'
_computing_data_collection 'SMART (Siemens, 1993)'
_computing_data_reduction 'SAINT (Siemens ,1995)'
_computing_molecular_graphics 'CAMERON (Watkin et al., 1996)'
_computing_publication_material 'CRYSTALS (Betteridge et al., 2003)'
_computing_structure_refinement 'CRYSTALS (Betteridge et al., 2003)'
_computing_structure_solution 'SHELXS 86 (Sheldrick, 1986)'
_diffrn_ambient_temperature 150
_diffrn_measured_fraction_theta_full 0.999
_diffrn_measured_fraction_theta_max 0.999
_diffrn_measurement_device_type 'Bruker SMART'
_diffrn_measurement_method '\f & \w scans'
_diffrn_radiation_monochromator graphite
_diffrn_radiation_type 'Mo K\a'
_diffrn_radiation_wavelength 0.71073
_diffrn_reflns_av_R_equivalents 0.037
_diffrn_reflns_limit_h_max 36
_diffrn_reflns_limit_h_min -36
_diffrn_reflns_limit_k_max 36
_diffrn_reflns_limit_k_min -33
_diffrn_reflns_limit_l_max 20
_diffrn_reflns_limit_l_min -21
_diffrn_reflns_number 55545
_diffrn_reflns_theta_full 30.495
_diffrn_reflns_theta_max 30.495
_diffrn_reflns_theta_min 2.797
_diffrn_standards_number 0
_exptl_absorpt_coefficient_mu 0.680
_exptl_absorpt_correction_T_max 0.87
_exptl_absorpt_correction_T_min 0.62
_exptl_absorpt_correction_type multi-scan
_exptl_absorpt_process_details 'SADABS (Siemens, 1996)'
_exptl_crystal_colour green
_exptl_crystal_density_diffrn 1.444
_exptl_crystal_description block
_exptl_crystal_F_000 3846.000
_exptl_crystal_recrystallization_method
; 
Diffusion of ether into methanol at 277K.
 
;
_exptl_crystal_size_max 0.40
_exptl_crystal_size_mid 0.20
_exptl_crystal_size_min 0.20
_refine_diff_density_max 0.52
_refine_diff_density_min -0.54
_refine_ls_abs_structure_details 'Flack, 0 Friedel-pairs'
_refine_ls_abs_structure_Flack 0.010(18)
_refine_ls_extinction_method None
_refine_ls_goodness_of_fit_ref 0.9316
_refine_ls_hydrogen_treatment mixed
_refine_ls_matrix_type full
_refine_ls_number_parameters 224
_refine_ls_number_reflns 5575
_refine_ls_number_restraints 3
_refine_ls_R_factor_all 0.0447
_refine_ls_R_factor_gt 0.0292
_refine_ls_shift/su_max 0.000409
_refine_ls_structure_factor_coef Fsqd
_refine_ls_weighting_details
;
 Method, part 1, Chebychev polynomial, (Watkin, 1994, Prince, 1982) 
 [weight] = 1.0/[A~0~*T~0~(x)+A~1~*T~1~(x) ... +A~n-1~]*T~n-1~(x)] 
 where A~i~ are the Chebychev coefficients listed below and x= Fcalc/Fmax 
 Method = Robust Weighting (Prince, 1982) 
 W = [weight] * [1-(deltaF/6*sigmaF)^2^]^2^ 
 A~i~ are: 
 49.5 80.6 50.6 23.0 5.30 
;
_refine_ls_weighting_scheme calc
_refine_ls_wR_factor_all 0.0849
_refine_ls_wR_factor_gt 0.0721
_refine_ls_wR_factor_ref 0.0849
_reflns_limit_h_max 0
_reflns_limit_h_min -31
_reflns_limit_k_max 36
_reflns_limit_k_min 0
_reflns_limit_l_max 20
_reflns_limit_l_min -21
_reflns_number_gt 3992
_reflns_number_total 5575
_reflns_threshold_expression I>2.00u(I)
_oxford_diffrn_Wilson_B_factor 0.00
_oxford_diffrn_Wilson_scale 0.00
_oxford_refine_ls_scale 0.13684(5)
_cod_data_source_file ic9020614_si_002_2.cif
_cod_data_source_block ps6027
_cod_depositor_comments
;
The following automatic conversions were performed:

'_symmetry_cell_setting' value 'Trigonal' changed to 'trigonal'
according to the built-in table from CIF Core dictionary named
'cif_core.dic' version 2.4.1 from 2010-06-29.

Automatic conversion script
Id: cif_fix_values 1646 2011-03-28 12:23:43Z adriana 
;
_cod_original_sg_symbol_H-M 'R 3 c '
_cod_database_code 4314688

loop_
_symmetry_equiv_pos_as_xyz
x,y,z
x+1/3,y+2/3,z+2/3
x+2/3,y+1/3,z+1/3
-y,x-y,z
-y+1/3,x-y+2/3,z+2/3
-y+2/3,x-y+1/3,z+1/3
-x+y,-x,z
-x+y+1/3,-x+2/3,z+2/3
-x+y+2/3,-x+1/3,z+1/3
-x+y,y,z+1/2
-x+y+1/3,y+2/3,z+7/6
-x+y+2/3,y+1/3,z+5/6
x,x-y,z+1/2
x+1/3,x-y+2/3,z+7/6
x+2/3,x-y+1/3,z+5/6
-y,-x,z+1/2
-y+1/3,-x+2/3,z+7/6
-y+2/3,-x+1/3,z+5/6

loop_
_atom_site_label
_atom_site_type_symbol
_atom_site_fract_x
_atom_site_fract_y
_atom_site_fract_z
_atom_site_U_iso_or_equiv
_atom_site_occupancy
_atom_site_adp_type
_atom_site_refinement_flags_posn
_atom_site_refinement_flags_adp
_atom_site_refinement_flags_occupancy
_atom_site_disorder_assembly
_atom_site_disorder_group
_atom_site_attached_hydrogens
N1 N 0.35177(11) 0.18169(9) 0.77606(13) 0.0304 1.0000 Uani . . . . . .
C2 C 0.31470(15) 0.11320(11) 0.77291(16) 0.0355 1.0000 Uani . . . . . .
C3 C 0.24947(15) 0.09329(12) 0.79813(18) 0.0382 1.0000 Uani . . . . . .
N4 N 0.25010(10) 0.11554(10) 0.88881(15) 0.0276 1.0000 Uani . . . . . .
C5 C 0.19140(13) 0.10864(13) 0.9205(2) 0.0387 1.0000 Uani . . . . . .
C6 C 0.19618(13) 0.13182(13) 1.0140(2) 0.0402 1.0000 Uani . . . . . .
C7 C 0.23479(12) 0.20074(13) 1.0287(2) 0.0362 1.0000 Uani . . . . . .
N8 N 0.30068(9) 0.22363(8) 1.01504(13) 0.0226 1.0000 Uani . . . . . .
C9 C 0.34027(12) 0.29062(11) 1.03048(16) 0.0271 1.0000 Uani . . . . . .
C10 C 0.40411(11) 0.30966(11) 1.00002(15) 0.0269 1.0000 Uani . . . . . .
N11 N 0.40164(9) 0.29253(9) 0.90562(13) 0.0250 1.0000 Uani . . . . . .
C12 C 0.45968(12) 0.29744(12) 0.87441(17) 0.0319 1.0000 Uani . . . . . .
C13 C 0.45466(15) 0.27516(13) 0.77980(18) 0.0381 1.0000 Uani . . . . . .
C14 C 0.41816(15) 0.20570(13) 0.76900(18) 0.0368 1.0000 Uani . . . . . .
V15 V 0.321549(18) 0.207798(16) 0.88852(6) 0.0209 1.0000 Uani . . . . . .
O16 O 0.28128(10) 0.23221(9) 0.83958(13) 0.0343 1.0000 Uani . . . . . .
O17 O 0.37257(7) 0.17423(7) 0.95751(11) 0.0203 1.0000 Uani . . . . . .
S18 S 0.35882(2) 0.12629(2) 1.02657(7) 0.0195 1.0000 Uani . . . . . .
O19 O 0.41645(9) 0.13327(10) 1.05798(14) 0.0359 1.0000 Uani . . . . . .
O20 O 0.32502(9) 0.13577(9) 1.09851(12) 0.0286 1.0000 Uani . . . . . .
O21 O 0.31999(9) 0.06624(8) 0.98590(12) 0.0293 1.0000 Uani . . . . . .
H4 H 0.2601 0.0941 0.9242 0.0413 1.0000 Uiso R . . . . .
H8 H 0.3113 0.2040 1.0525 0.0349 1.0000 Uiso R . . . . .
H11 H 0.3972 0.3200 0.8764 0.0369 1.0000 Uiso R . . . . .
H1 H 0.3416 0.1958 0.7305 0.0474 1.0000 Uiso R . . . . .
O30 O 0.36906(17) 0.56616(17) 0.8424(2) 0.0804 1.0000 Uani D . . . . .
C31 C 0.3930(3) 0.6105(3) 0.9065(3) 0.0825 1.0000 Uani D . . . . .
H30 H 0.381(3) 0.537(2) 0.857(3) 0.1296 1.0000 Uiso D . . . . .
H311 H 0.4037 0.6501 0.8805 0.1416 1.0000 Uiso R . . . . .
H312 H 0.3632 0.6020 0.9514 0.1424 1.0000 Uiso R . . . . .
H313 H 0.4278 0.6109 0.9334 0.1419 1.0000 Uiso R . . . . .
C33 C 0.6667 0.3333 0.8550(14) 0.1651 1.0000 Uani S T . . . .
O32 O 0.5932(6) 0.3025(7) 0.8510(9) 0.1016 0.3333 Uani . . . . . .
H71 H 0.2282 0.2115 1.0879 0.0463 1.0000 Uiso R . . . . .
H72 H 0.2227 0.2215 0.9871 0.0463 1.0000 Uiso R . . . . .
H61 H 0.1556 0.1187 1.0342 0.0485 1.0000 Uiso R . . . . .
H62 H 0.2128 0.1119 1.0498 0.0482 1.0000 Uiso R . . . . .
H51 H 0.1590 0.0661 0.9184 0.0455 1.0000 Uiso R . . . . .
H52 H 0.1810 0.1322 0.8816 0.0464 1.0000 Uiso R . . . . .
H31 H 0.2236 0.0482 0.7952 0.0443 1.0000 Uiso R . . . . .
H32 H 0.2317 0.1117 0.7599 0.0436 1.0000 Uiso R . . . . .
H21 H 0.3160 0.0990 0.7144 0.0425 1.0000 Uiso R . . . . .
H22 H 0.3326 0.0970 0.8142 0.0423 1.0000 Uiso R . . . . .
H141 H 0.4274 0.1945 0.7128 0.0474 1.0000 Uiso R . . . . .
H142 H 0.4309 0.1873 0.8151 0.0461 1.0000 Uiso R . . . . .
H131 H 0.4372 0.2940 0.7447 0.0454 1.0000 Uiso R . . . . .
H132 H 0.4959 0.2889 0.7605 0.0452 1.0000 Uiso R . . . . .
H121 H 0.4686 0.2732 0.9128 0.0372 1.0000 Uiso R . . . . .
H122 H 0.4926 0.3399 0.8781 0.0367 1.0000 Uiso R . . . . .
H101 H 0.4205 0.2898 1.0340 0.0302 1.0000 Uiso R . . . . .
H102 H 0.4301 0.3529 1.0059 0.0312 1.0000 Uiso R . . . . .
H91 H 0.3411 0.2999 1.0915 0.0354 1.0000 Uiso R . . . . .
H92 H 0.3241 0.3110 0.9992 0.0340 1.0000 Uiso R . . . . .

loop_
_atom_site_aniso_label
_atom_site_aniso_U_11
_atom_site_aniso_U_22
_atom_site_aniso_U_33
_atom_site_aniso_U_23
_atom_site_aniso_U_13
_atom_site_aniso_U_12
N1 0.0558(14) 0.0241(9) 0.0151(8) -0.0005(7) -0.0025(8) 0.0229(10)
C2 0.0683(19) 0.0206(10) 0.0181(9) -0.0041(8) -0.0030(11) 0.0228(12)
C3 0.0574(18) 0.0233(11) 0.0299(12) -0.0084(9) -0.0193(12) 0.0172(12)
N4 0.0352(10) 0.0214(8) 0.0272(9) -0.0036(7) -0.0111(8) 0.0147(8)
C5 0.0291(12) 0.0289(12) 0.0558(17) -0.0041(11) -0.0140(11) 0.0128(10)
C6 0.0254(12) 0.0338(13) 0.0599(19) -0.0058(12) 0.0033(12) 0.0137(11)
C7 0.0320(13) 0.0323(13) 0.0519(16) -0.0043(11) 0.0041(11) 0.0216(11)
N8 0.0279(9) 0.0214(9) 0.0231(8) -0.0048(7) -0.0041(7) 0.0159(7)
C9 0.0372(12) 0.0208(10) 0.0262(10) -0.0042(8) -0.0021(9) 0.0167(9)
C10 0.0347(12) 0.0218(10) 0.0195(9) -0.0035(7) -0.0032(8) 0.0107(9)
N11 0.0351(10) 0.0187(8) 0.0202(8) 0.0015(6) -0.0008(7) 0.0127(8)
C12 0.0364(13) 0.0245(11) 0.0309(12) 0.0054(9) 0.0067(10) 0.0123(10)
C13 0.0536(17) 0.0289(12) 0.0309(13) 0.0079(10) 0.0145(12) 0.0199(12)
C14 0.0601(18) 0.0342(13) 0.0231(11) 0.0032(9) 0.0111(11) 0.0288(13)
V15 0.0326(2) 0.01658(16) 0.01624(15) -0.00169(12) -0.00656(14) 0.01437(15)
O16 0.0489(11) 0.0275(8) 0.0315(9) -0.0022(7) -0.0159(8) 0.0230(8)
O17 0.0266(8) 0.0185(6) 0.0172(6) 0.0020(5) -0.0001(5) 0.0123(6)
S18 0.0272(2) 0.0207(2) 0.0153(2) 0.00263(17) 0.00076(18) 0.0155(2)
O19 0.0376(10) 0.0452(11) 0.0343(9) 0.0069(8) -0.0050(8) 0.0278(9)
O20 0.0436(10) 0.0367(9) 0.0156(7) 0.0016(6) 0.0038(6) 0.0277(8)
O21 0.0416(10) 0.0194(7) 0.0243(7) 0.0032(6) 0.0058(7) 0.0133(7)
O30 0.089(2) 0.080(2) 0.086(2) -0.0017(18) -0.0162(19) 0.0525(19)
C31 0.128(5) 0.093(3) 0.060(2) -0.002(2) 0.005(3) 0.080(3)
C33 0.141(8) 0.141(8) 0.21(2) 0.0000 0.0000 0.071(4)
O32 0.100(9) 0.104(9) 0.101(9) 0.008(7) 0.006(7) 0.051(7)

loop_
_atom_type_symbol
_atom_type_scat_dispersion_real
_atom_type_scat_dispersion_imag
_atom_type_scat_Cromer_Mann_a1
_atom_type_scat_Cromer_Mann_b1
_atom_type_scat_Cromer_Mann_a2
_atom_type_scat_Cromer_Mann_b2
_atom_type_scat_Cromer_Mann_a3
_atom_type_scat_Cromer_Mann_b3
_atom_type_scat_Cromer_Mann_a4
_atom_type_scat_Cromer_Mann_b4
_atom_type_scat_Cromer_Mann_c
_atom_type_scat_source
C 0.0033 0.0016 2.3100 20.8439 1.0200 10.2075 1.5886 0.5687 0.8650 51.6512 0.2156 'International Tables Vol C 4.2.6.8 and 6.1.1.4'
H 0.0000 0.0000 0.4930 10.5109 0.3229 26.1257 0.1402 3.1424 0.0408 57.7998 0.0030 'International Tables Vol C 4.2.6.8 and 6.1.1.4'
N 0.0061 0.0033 12.2126 0.0057 3.1322 9.8933 2.0125 28.9975 1.1663 0.5826 -11.5290 'International Tables Vol C 4.2.6.8 and 6.1.1.4'
O 0.0106 0.0060 3.0485 13.2771 2.2868 5.7011 1.5463 0.3239 0.8670 32.9089 0.2508 'International Tables Vol C 4.2.6.8 and 6.1.1.4'
S 0.1246 0.1234 6.9053 1.4679 5.2034 22.2151 1.4379 0.2536 1.5863 56.1720 0.8669 'International Tables Vol C 4.2.6.8 and 6.1.1.4'
V 0.3005 0.5294 10.2971 6.8657 7.3511 0.4385 2.0703 26.8938 2.0571 102.4780 1.2199 'International Tables Vol C 4.2.6.8 and 6.1.1.4'

loop_
_geom_angle_atom_site_label_1
_geom_angle_site_symmetry_1
_geom_angle_atom_site_label_2
_geom_angle_site_symmetry_2
_geom_angle_atom_site_label_3
_geom_angle_site_symmetry_3
_geom_angle
_geom_angle_publ_flag
C2 . N1 . C14 . 113.4(2) yes
C2 . N1 . V15 . 105.76(16) yes
C14 . N1 . V15 . 116.45(15) yes
C2 . N1 . H1 . 107.6 no
C14 . N1 . H1 . 106.2 no
V15 . N1 . H1 . 106.9 no
N1 . C2 . C3 . 108.9(2) yes
N1 . C2 . H21 . 109.9 no
C3 . C2 . H21 . 110.1 no
N1 . C2 . H22 . 108.1 no
C3 . C2 . H22 . 110.7 no
H21 . C2 . H22 . 109.1 no
C2 . C3 . N4 . 107.8(2) yes
C2 . C3 . H31 . 110.8 no
N4 . C3 . H31 . 110.6 no
C2 . C3 . H32 . 111.8 no
N4 . C3 . H32 . 107.0 no
H31 . C3 . H32 . 108.8 no
C3 . N4 . C5 . 115.8(2) yes
C3 . N4 . V15 . 104.84(17) yes
C5 . N4 . V15 . 112.44(15) yes
C3 . N4 . H4 . 106.6 no
C5 . N4 . H4 . 107.7 no
V15 . N4 . H4 . 109.1 no
N4 . C5 . C6 . 112.1(2) yes
N4 . C5 . H51 . 110.9 no
C6 . C5 . H51 . 108.5 no
N4 . C5 . H52 . 107.0 no
C6 . C5 . H52 . 109.3 no
H51 . C5 . H52 . 108.9 no
C5 . C6 . C7 . 117.3(3) yes
C5 . C6 . H61 . 107.6 no
C7 . C6 . H61 . 108.1 no
C5 . C6 . H62 . 107.3 no
C7 . C6 . H62 . 108.3 no
H61 . C6 . H62 . 107.9 no
C6 . C7 . N8 . 112.2(2) yes
C6 . C7 . H71 . 110.6 no
N8 . C7 . H71 . 109.6 no
C6 . C7 . H72 . 109.1 no
N8 . C7 . H72 . 107.1 no
H71 . C7 . H72 . 108.1 no
C7 . N8 . C9 . 113.98(18) yes
C7 . N8 . V15 . 113.46(15) yes
C9 . N8 . V15 . 105.80(14) yes
C7 . N8 . H8 . 106.8 no
C9 . N8 . H8 . 108.4 no
V15 . N8 . H8 . 108.2 no
N8 . C9 . C10 . 108.49(18) yes
N8 . C9 . H91 . 110.5 no
C10 . C9 . H91 . 109.4 no
N8 . C9 . H92 . 108.3 no
C10 . C9 . H92 . 111.2 no
H91 . C9 . H92 . 108.9 no
C9 . C10 . N11 . 108.70(19) yes
C9 . C10 . H101 . 110.1 no
N11 . C10 . H101 . 109.7 no
C9 . C10 . H102 . 110.5 no
N11 . C10 . H102 . 109.1 no
H101 . C10 . H102 . 108.8 no
C10 . N11 . C12 . 112.8(2) yes
C10 . N11 . V15 . 107.10(14) yes
C12 . N11 . V15 . 116.94(15) yes
C10 . N11 . H11 . 105.1 no
C12 . N11 . H11 . 106.5 no
V15 . N11 . H11 . 107.7 no
N11 . C12 . C13 . 111.9(2) yes
N11 . C12 . H121 . 107.0 no
C13 . C12 . H121 . 110.2 no
N11 . C12 . H122 . 109.6 no
C13 . C12 . H122 . 109.1 no
H121 . C12 . H122 . 109.0 no
C12 . C13 . C14 . 114.5(2) yes
C12 . C13 . H131 . 108.4 no
C14 . C13 . H131 . 110.3 no
C12 . C13 . H132 . 106.2 no
C14 . C13 . H132 . 107.6 no
H131 . C13 . H132 . 109.6 no
C13 . C14 . N1 . 111.9(2) yes
C13 . C14 . H141 . 109.7 no
N1 . C14 . H141 . 109.6 no
C13 . C14 . H142 . 108.3 no
N1 . C14 . H142 . 109.2 no
H141 . C14 . H142 . 108.1 no
N4 . V15 . N1 . 84.27(9) yes
N4 . V15 . N11 . 167.98(8) yes
N1 . V15 . N11 . 95.98(8) yes
N4 . V15 . N8 . 92.92(8) yes
N1 . V15 . N8 . 166.88(7) yes
N11 . V15 . N8 . 84.11(8) yes
N4 . V15 . O16 . 93.92(9) yes
N1 . V15 . O16 . 98.11(9) yes
N11 . V15 . O16 . 97.93(9) yes
N8 . V15 . O16 . 94.86(9) yes
N4 . V15 . O17 . 85.05(7) yes
N1 . V15 . O17 . 83.70(7) yes
N11 . V15 . O17 . 83.04(7) yes
N8 . V15 . O17 . 83.29(6) yes
O16 . V15 . O17 . 177.83(9) yes
V15 . O17 . S18 . 135.92(10) yes
O17 . S18 . O19 . 108.46(10) yes
O17 . S18 . O20 . 107.80(9) yes
O19 . S18 . O20 . 111.11(11) yes
O17 . S18 . O21 . 107.62(9) yes
O19 . S18 . O21 . 111.96(12) yes
O20 . S18 . O21 . 109.73(11) yes
C31 . O30 . H30 . 106.5(18) no
O30 . C31 . H311 . 109.3 no
O30 . C31 . H312 . 110.3 no
H311 . C31 . H312 . 107.5 no
O30 . C31 . H313 . 109.8 no
H311 . C31 . H313 . 112.0 no
H312 . C31 . H313 . 108.0 no
O32 4_655 C33 . O32 7_665 119.86(12) yes
O32 4_655 C33 . O32 . 119.86(12) yes
O32 7_665 C33 . O32 . 119.86(12) yes

loop_
_geom_bond_atom_site_label_1
_geom_bond_site_symmetry_1
_geom_bond_atom_site_label_2
_geom_bond_site_symmetry_2
_geom_bond_distance
_geom_bond_publ_flag
N1 . C2 . 1.499(3) yes
N1 . C14 . 1.473(4) yes
N1 . V15 . 2.107(2) yes
N1 . H1 . 0.873 no
C2 . C3 . 1.510(5) yes
C2 . H21 . 0.965 no
C2 . H22 . 0.975 no
C3 . N4 . 1.485(3) yes
C3 . H31 . 0.989 no
C3 . H32 . 0.980 no
N4 . C5 . 1.482(4) yes
N4 . V15 . 2.114(2) yes
N4 . H4 . 0.883 no
C5 . C6 . 1.518(4) yes
C5 . H51 . 0.971 no
C5 . H52 . 0.962 no
C6 . C7 . 1.526(4) yes
C6 . H61 . 0.955 no
C6 . H62 . 0.968 no
C7 . N8 . 1.476(3) yes
C7 . H71 . 0.978 no
C7 . H72 . 0.962 no
N8 . C9 . 1.490(3) yes
N8 . V15 . 2.0841(19) yes
N8 . H8 . 0.880 no
C9 . C10 . 1.505(4) yes
C9 . H91 . 0.955 no
C9 . H92 . 0.931 no
C10 . N11 . 1.491(3) yes
C10 . H101 . 0.946 no
C10 . H102 . 0.955 no
N11 . C12 . 1.484(3) yes
N11 . V15 . 2.0976(19) yes
N11 . H11 . 0.877 no
C12 . C13 . 1.526(4) yes
C12 . H121 . 0.950 no
C12 . H122 . 0.976 no
C13 . C14 . 1.527(4) yes
C13 . H131 . 0.957 no
C13 . H132 . 0.963 no
C14 . H141 . 0.964 no
C14 . H142 . 0.980 no
V15 . O16 . 1.6093(17) yes
V15 . O17 . 2.1359(16) yes
O17 . S18 . 1.5050(15) yes
S18 . O19 . 1.4548(19) yes
S18 . O20 . 1.4774(17) yes
S18 . O21 . 1.4671(18) yes
O30 . C31 . 1.374(6) yes
O30 . H30 . 0.96(4) no
C31 . H311 . 0.979 no
C31 . H312 . 0.957 no
C31 . H313 . 0.963 no
C33 . O32 4_655 1.614(14) yes
C33 . O32 7_665 1.614(14) yes
C33 . O32 . 1.614(14) yes
